data_1554204
loop_
_publ_author_name
'Peng, Zhe'
'Ji, Yingchun'
'Huang, Zihan'
'Tong, Bin'
'Shi, Jianbing'
'Dong, Yuping'

_publ_section_title
;
 A strategy for the molecular design of aggregation-induced emission units
 further modified by substituents
;
_journal_issue 6
_journal_name_full 'Materials Chemistry Frontiers'
_journal_page_first 1175
_journal_paper_doi 10.1039/C8QM00096D
_journal_volume 2
_journal_year 2018
_chemical_formula_sum 'C42 H46 N2'
_chemical_formula_weight 578.81
_space_group_IT_number 14
_space_group_name_Hall '-P 2yn'
_space_group_name_H-M_alt 'P 1 21/n 1'
_symmetry_cell_setting monoclinic
_symmetry_space_group_name_H-M 'P 1 21/n 1'
_atom_sites_solution_hydrogens geom
_atom_sites_solution_primary direct
_atom_sites_solution_secondary difmap
_audit_creation_method SHELXL-97
_audit_update_record
;
2017-04-18 deposited with the CCDC.
2018-04-10 downloaded from the CCDC.
;
_cell_angle_alpha 90.00
_cell_angle_beta 100.58(2)
_cell_angle_gamma 90.00
_cell_formula_units_Z 2
_cell_length_a 12.144(8)
_cell_length_b 8.484(6)
_cell_length_c 17.017(11)
_cell_measurement_reflns_used 1207
_cell_measurement_temperature 296(2)
_cell_measurement_theta_max 21.24
_cell_measurement_theta_min 2.27
_cell_volume 1723(2)
_computing_structure_refinement 'SHELXL-97 (Sheldrick, 2008)'
_computing_structure_solution 'SHELXS-97 (Sheldrick, 2008)'
_diffrn_ambient_temperature 296(2)
_diffrn_measured_fraction_theta_full 0.990
_diffrn_measured_fraction_theta_max 0.990
_diffrn_measurement_device_type CCD
_diffrn_radiation_monochromator graphite
_diffrn_radiation_source 'fine-focus sealed tube'
_diffrn_radiation_type MoK\a
_diffrn_radiation_wavelength 0.71073
_diffrn_reflns_av_R_equivalents 0.0505
_diffrn_reflns_av_sigmaI/netI 0.0533
_diffrn_reflns_limit_h_max 12
_diffrn_reflns_limit_h_min -14
_diffrn_reflns_limit_k_max 10
_diffrn_reflns_limit_k_min -10
_diffrn_reflns_limit_l_max 20
_diffrn_reflns_limit_l_min -20
_diffrn_reflns_number 10796
_diffrn_reflns_theta_full 25.23
_diffrn_reflns_theta_max 25.23
_diffrn_reflns_theta_min 1.91
_exptl_absorpt_coefficient_mu 0.064
_exptl_absorpt_correction_T_max 0.9886
_exptl_absorpt_correction_T_min 0.9861
_exptl_absorpt_correction_type multi-scan
_exptl_absorpt_process_details sadabs
_exptl_crystal_colour colorless
_exptl_crystal_density_diffrn 1.115
_exptl_crystal_density_method 'not measured'
_exptl_crystal_description Block
_exptl_crystal_F_000 624
_exptl_crystal_size_max 0.22
_exptl_crystal_size_mid 0.20
_exptl_crystal_size_min 0.18
_refine_diff_density_max 0.174
_refine_diff_density_min -0.163
_refine_diff_density_rms 0.038
_refine_ls_extinction_method none
_refine_ls_goodness_of_fit_ref 0.964
_refine_ls_hydrogen_treatment mixed
_refine_ls_matrix_type full
_refine_ls_number_parameters 211
_refine_ls_number_reflns 3076
_refine_ls_number_restraints 0
_refine_ls_restrained_S_all 0.964
_refine_ls_R_factor_all 0.0930
_refine_ls_R_factor_gt 0.0530
_refine_ls_shift/su_max 0.000
_refine_ls_shift/su_mean 0.000
_refine_ls_structure_factor_coef Fsqd
_refine_ls_weighting_details 'calc w=1/[\s^2^(Fo^2^)+(0.0987P)^2^+0.0000P] where P=(Fo^2^+2Fc^2^)/3'
_refine_ls_weighting_scheme calc
_refine_ls_wR_factor_gt 0.1432
_refine_ls_wR_factor_ref 0.1737
_reflns_number_gt 1844
_reflns_number_total 3076
_reflns_threshold_expression >2sigma(I)
_cod_data_source_file c8qm00096d2.cif
_cod_data_source_block 1_CCDC1
_cod_depositor_comments
;
The following automatic conversions were performed:

data item '_symmetry_cell_setting' value 'Monoclinic' was changed to
'monoclinic' in accordance with the
/home/saulius/struct/COD-crude-data/automatic-downloads/DataCite-retrospective/RSC/depositions/lib/dictionaries/cif_core.dic
dictionary named 'cif_core.dic' version 2.4.2 last updated on
2011-04-26.

Automatic conversion script
Id: cif_fix_values 6909 2019-04-08 15:41:33Z antanas 
;
_cod_original_sg_symbol_H-M P2(1)/n
_cod_database_code 1554204

loop_
_symmetry_equiv_pos_as_xyz
'x, y, z'
'-x+1/2, y+1/2, -z+1/2'
'-x, -y, -z'
'x-1/2, -y-1/2, z-1/2'

loop_
_atom_site_label
_atom_site_type_symbol
_atom_site_fract_x
_atom_site_fract_y
_atom_site_fract_z
_atom_site_U_iso_or_equiv
_atom_site_adp_type
_atom_site_occupancy
_atom_site_symmetry_multiplicity
_atom_site_calc_flag
_atom_site_refinement_flags
C1 C 0.9736(2) 0.0289(3) 0.71831(18) 0.0760(9) Uani 1 1 d .
H1A H 0.9538 0.1386 0.7161 0.114 Uiso 1 1 calc R
H1B H 0.9215 -0.0281 0.6792 0.114 Uiso 1 1 calc R
H1C H 1.0478 0.0167 0.7072 0.114 Uiso 1 1 calc R
C2 C 0.9698(2) -0.0352(3) 0.80101(16) 0.0572(7) Uani 1 1 d .
C3 C 1.0535(2) 0.0522(4) 0.8635(2) 0.0939(11) Uani 1 1 d .
H3A H 1.0295 0.1593 0.8671 0.141 Uiso 1 1 calc R
H3B H 1.1259 0.0506 0.8485 0.141 Uiso 1 1 calc R
H3C H 1.0579 0.0017 0.9145 0.141 Uiso 1 1 calc R
C4 C 0.85433(19) -0.0310(3) 0.82394(14) 0.0468(6) Uani 1 1 d .
C5 C 0.8198(2) -0.1507(3) 0.86955(14) 0.0525(6) Uani 1 1 d .
H5 H 0.8661 -0.2375 0.8831 0.063 Uiso 1 1 calc R
C6 C 0.71840(19) -0.1445(3) 0.89539(14) 0.0508(6) Uani 1 1 d .
H6 H 0.6972 -0.2274 0.9251 0.061 Uiso 1 1 calc R
C7 C 0.64805(18) -0.0157(3) 0.87734(12) 0.0433(6) Uani 1 1 d .
C8 C 0.68021(19) 0.1038(3) 0.83137(14) 0.0518(6) Uani 1 1 d .
H8 H 0.6337 0.1906 0.8181 0.062 Uiso 1 1 calc R
C9 C 0.7814(2) 0.0953(3) 0.80479(15) 0.0540(6) Uani 1 1 d .
H9 H 0.8010 0.1764 0.7733 0.065 Uiso 1 1 calc R
C10 C 0.54928(18) -0.0273(3) 0.99119(13) 0.0456(6) Uani 1 1 d .
C11 C 0.38237(19) 0.0818(3) 0.93755(13) 0.0473(6) Uani 1 1 d .
H11 H 0.3105 0.1233 0.9322 0.057 Uiso 1 1 calc R
C12 C 0.44369(18) 0.0611(3) 0.87754(13) 0.0454(6) Uani 1 1 d .
C13 C 0.40334(18) 0.0871(3) 0.79244(13) 0.0436(6) Uani 1 1 d .
C14 C 0.4372(2) -0.0045(3) 0.73295(14) 0.0547(7) Uani 1 1 d .
H14 H 0.4907 -0.0827 0.7475 0.066 Uiso 1 1 calc R
C15 C 0.3931(2) 0.0181(3) 0.65308(14) 0.0575(7) Uani 1 1 d .
H15 H 0.4186 -0.0441 0.6151 0.069 Uiso 1 1 calc R
C16 C 0.3119(2) 0.1312(3) 0.62788(14) 0.0512(6) Uani 1 1 d .
C17 C 0.27710(19) 0.2210(3) 0.68681(14) 0.0525(6) Uani 1 1 d .
H17 H 0.2219 0.2969 0.6720 0.063 Uiso 1 1 calc R
C18 C 0.32170(18) 0.2011(3) 0.76647(14) 0.0499(6) Uani 1 1 d .
H18 H 0.2969 0.2652 0.8040 0.060 Uiso 1 1 calc R
C19 C 0.2597(2) 0.1581(4) 0.54033(15) 0.0680(8) Uani 1 1 d .
C20 C 0.1423(3) 0.0945(5) 0.52202(19) 0.1085(13) Uani 1 1 d .
H20A H 0.1091 0.1199 0.4679 0.163 Uiso 1 1 calc R
H20B H 0.0988 0.1408 0.5578 0.163 Uiso 1 1 calc R
H20C H 0.1439 -0.0179 0.5287 0.163 Uiso 1 1 calc R
C21 C 0.3307(3) 0.0987(5) 0.48279(19) 0.1157(14) Uani 1 1 d .
H21A H 0.3399 -0.0133 0.4886 0.174 Uiso 1 1 calc R
H21B H 0.4028 0.1488 0.4940 0.174 Uiso 1 1 calc R
H21C H 0.2948 0.1228 0.4291 0.174 Uiso 1 1 calc R
N1 N 0.54774(15) -0.0065(2) 0.91007(10) 0.0463(5) Uani 1 1 d .
H2 H 0.991(2) -0.152(3) 0.8014(14) 0.072(8) Uiso 1 1 d .
H19 H 0.255(3) 0.275(4) 0.5328(18) 0.099(10) Uiso 1 1 d .

loop_
_atom_site_aniso_label
_atom_site_aniso_U_11
_atom_site_aniso_U_22
_atom_site_aniso_U_33
_atom_site_aniso_U_23
_atom_site_aniso_U_13
_atom_site_aniso_U_12
C1 0.072(2) 0.0736(19) 0.089(2) 0.0083(16) 0.0346(17) -0.0016(15)
C2 0.0428(15) 0.0581(16) 0.0712(18) -0.0032(13) 0.0122(13) 0.0022(12)
C3 0.0504(19) 0.112(3) 0.113(3) -0.018(2) 0.0003(17) -0.0157(18)
C4 0.0427(14) 0.0466(13) 0.0493(13) -0.0018(11) 0.0034(11) -0.0008(11)
C5 0.0471(15) 0.0495(14) 0.0596(15) 0.0058(12) 0.0064(12) 0.0098(12)
C6 0.0473(15) 0.0479(13) 0.0565(15) 0.0099(11) 0.0073(11) 0.0013(11)
C7 0.0373(13) 0.0533(14) 0.0374(12) 0.0008(10) 0.0022(10) 0.0011(11)
C8 0.0458(14) 0.0505(14) 0.0593(15) 0.0068(12) 0.0099(12) 0.0076(11)
C9 0.0490(15) 0.0513(14) 0.0613(15) 0.0127(12) 0.0091(12) -0.0013(12)
C10 0.0354(12) 0.0555(14) 0.0440(13) 0.0041(11) 0.0020(10) 0.0016(11)
C11 0.0338(12) 0.0595(14) 0.0466(13) 0.0032(11) 0.0020(11) 0.0048(11)
C12 0.0347(13) 0.0531(13) 0.0447(13) 0.0001(10) -0.0022(10) -0.0015(10)
C13 0.0356(12) 0.0482(13) 0.0441(13) 0.0021(10) -0.0005(10) -0.0029(10)
C14 0.0548(16) 0.0521(14) 0.0527(15) 0.0003(12) -0.0019(12) 0.0104(12)
C15 0.0649(17) 0.0557(15) 0.0475(14) -0.0051(12) -0.0015(12) 0.0079(13)
C16 0.0455(14) 0.0542(14) 0.0495(14) 0.0044(12) -0.0025(11) -0.0031(12)
C17 0.0409(14) 0.0606(15) 0.0536(15) 0.0079(12) 0.0024(11) 0.0095(11)
C18 0.0395(13) 0.0615(15) 0.0482(14) 0.0002(11) 0.0069(11) 0.0031(11)
C19 0.070(2) 0.078(2) 0.0511(16) 0.0051(15) -0.0031(14) 0.0069(16)
C20 0.083(3) 0.160(4) 0.069(2) 0.000(2) -0.0224(18) -0.015(2)
C21 0.114(3) 0.179(4) 0.0527(18) 0.018(2) 0.0098(19) 0.043(3)
N1 0.0363(11) 0.0614(12) 0.0399(11) 0.0048(9) 0.0033(8) 0.0029(9)

loop_
_atom_type_symbol
_atom_type_description
_atom_type_scat_dispersion_real
_atom_type_scat_dispersion_imag
_atom_type_scat_source
C C 0.0033 0.0016 'International Tables Vol C Tables 4.2.6.8 and 6.1.1.4'
H H 0.0000 0.0000 'International Tables Vol C Tables 4.2.6.8 and 6.1.1.4'
N N 0.0061 0.0033 'International Tables Vol C Tables 4.2.6.8 and 6.1.1.4'

loop_
_geom_angle_atom_site_label_1
_geom_angle_atom_site_label_2
_geom_angle_atom_site_label_3
_geom_angle
_geom_angle_site_symmetry_1
_geom_angle_site_symmetry_3
C3 C2 C1 110.1(3) . .
C3 C2 C4 109.7(2) . .
C1 C2 C4 114.5(2) . .
C5 C4 C9 116.7(2) . .
C5 C4 C2 120.9(2) . .
C9 C4 C2 122.3(2) . .
C6 C5 C4 121.9(2) . .
C5 C6 C7 120.5(2) . .
C8 C7 C6 118.5(2) . .
C8 C7 N1 122.0(2) . .
C6 C7 N1 119.4(2) . .
C7 C8 C9 120.4(2) . .
C8 C9 C4 121.9(2) . .
C10 C10 N1 108.8(2) 3_657 .
C10 C10 C11 108.8(2) 3_657 3_657
N1 C10 C11 142.4(2) . 3_657
C12 C11 C10 106.3(2) . 3_657
C11 C12 N1 109.18(19) . .
C11 C12 C13 125.9(2) . .
N1 C12 C13 124.5(2) . .
C14 C13 C18 116.2(2) . .
C14 C13 C12 123.1(2) . .
C18 C13 C12 120.6(2) . .
C15 C14 C13 121.6(2) . .
C14 C15 C16 121.7(2) . .
C17 C16 C15 116.8(2) . .
C17 C16 C19 119.9(2) . .
C15 C16 C19 123.3(2) . .
C18 C17 C16 122.0(2) . .
C17 C18 C13 121.6(2) . .
C20 C19 C21 112.3(3) . .
C20 C19 C16 110.9(2) . .
C21 C19 C16 113.6(3) . .
C10 N1 C12 106.89(17) . .
C10 N1 C7 121.53(17) . .
C12 N1 C7 129.54(18) . .

loop_
_geom_bond_atom_site_label_1
_geom_bond_atom_site_label_2
_geom_bond_distance
_geom_bond_site_symmetry_2
C1 C2 1.517(4) .
C2 C3 1.522(4) .
C2 C4 1.523(3) .
C4 C5 1.389(3) .
C4 C9 1.391(3) .
C5 C6 1.382(3) .
C6 C7 1.386(3) .
C7 C8 1.380(3) .
C7 N1 1.432(3) .
C8 C9 1.387(3) .
C10 C10 1.367(4) 3_657
C10 N1 1.388(3) .
C10 C11 1.415(3) 3_657
C11 C12 1.381(3) .
C11 C10 1.415(3) 3_657
C12 N1 1.405(3) .
C12 C13 1.458(3) .
C13 C14 1.396(3) .
C13 C18 1.398(3) .
C14 C15 1.380(3) .
C15 C16 1.386(3) .
C16 C17 1.385(3) .
C16 C19 1.525(3) .
C17 C18 1.375(3) .
C19 C20 1.503(4) .
C19 C21 1.505(4) .

loop_
_geom_torsion_atom_site_label_1
_geom_torsion_atom_site_label_2
_geom_torsion_atom_site_label_3
_geom_torsion_atom_site_label_4
_geom_torsion
_geom_torsion_site_symmetry_1
C3 C2 C4 C5 -91.7(3) .
C1 C2 C4 C5 143.9(2) .
C3 C2 C4 C9 84.5(3) .
C1 C2 C4 C9 -40.0(3) .
C9 C4 C5 C6 -0.6(3) .
C2 C4 C5 C6 175.8(2) .
C4 C5 C6 C7 -1.0(4) .
C5 C6 C7 C8 1.7(3) .
C5 C6 C7 N1 -175.1(2) .
C6 C7 C8 C9 -0.7(3) .
N1 C7 C8 C9 176.0(2) .
C7 C8 C9 C4 -0.9(4) .
C5 C4 C9 C8 1.5(4) .
C2 C4 C9 C8 -174.8(2) .
C10 C11 C12 N1 0.6(3) 3_657
C10 C11 C12 C13 174.0(2) 3_657
C11 C12 C13 C14 -145.2(2) .
N1 C12 C13 C14 27.2(3) .
C11 C12 C13 C18 30.6(3) .
N1 C12 C13 C18 -157.0(2) .
C18 C13 C14 C15 0.7(3) .
C12 C13 C14 C15 176.7(2) .
C13 C14 C15 C16 -1.0(4) .
C14 C15 C16 C17 0.1(4) .
C14 C15 C16 C19 -179.0(3) .
C15 C16 C17 C18 0.9(4) .
C19 C16 C17 C18 -179.9(2) .
C16 C17 C18 C13 -1.2(4) .
C14 C13 C18 C17 0.3(3) .
C12 C13 C18 C17 -175.7(2) .
C17 C16 C19 C20 -73.2(4) .
C15 C16 C19 C20 105.9(3) .
C17 C16 C19 C21 159.1(3) .
C15 C16 C19 C21 -21.8(4) .
C10 C10 N1 C12 -0.9(3) 3_657
C11 C10 N1 C12 -178.9(3) 3_657
C10 C10 N1 C7 164.3(2) 3_657
C11 C10 N1 C7 -13.7(4) 3_657
C11 C12 N1 C10 0.1(2) .
C13 C12 N1 C10 -173.3(2) .
C11 C12 N1 C7 -163.5(2) .
C13 C12 N1 C7 23.1(4) .
C8 C7 N1 C10 -126.1(2) .
C6 C7 N1 C10 50.5(3) .
C8 C7 N1 C12 35.4(3) .
C6 C7 N1 C12 -147.9(2) .
